data_2209994
loop_
_publ_author_name
'Silva, Luiz Everson da'
'Joussef, Antonio Carlos'
'Foro, Sabine'
'Schmidt, Boris'

_publ_section_title Aquabis[4-nitro-<i>N</i>-(quinolin-8-yl)benzenesulfonamidato-\k^2^<i>N</i>,<i>N</i>']zinc(II)
_journal_coeditor_code SA2012
_journal_issue 8
_journal_name_full 'Acta Crystallographica Section E'
_journal_page_first m1773
_journal_page_last m1775
_journal_paper_doi 10.1107/S1600536806025530
_journal_volume 62
_journal_year 2006
_chemical_formula_iupac '[Zn (C15 H10 N3 O4 S)2 (H2 O)]'
_chemical_formula_moiety 'C30 H22 N6 O9 S2 Zn'
_chemical_formula_sum 'C30 H22 N6 O9 S2 Zn'
_chemical_formula_weight 740.03
_chemical_name_systematic
;
Aquabis[4-nitro-N-(quinolin-8-yl)benzenesulfonamidato-\k^2^N,N']zinc(II)
;
_space_group_IT_number 15
_symmetry_cell_setting monoclinic
_symmetry_space_group_name_Hall '-C 2yc'
_symmetry_space_group_name_H-M 'C 1 2/c 1'
_atom_sites_solution_hydrogens geom
_atom_sites_solution_primary direct
_atom_sites_solution_secondary difmap
_audit_creation_method SHELXL-97
_cell_angle_alpha 90.00
_cell_angle_beta 106.94(2)
_cell_angle_gamma 90.00
_cell_formula_units_Z 4
_cell_length_a 31.407(6)
_cell_length_b 10.1200(10)
_cell_length_c 10.3420(10)
_cell_measurement_reflns_used 25
_cell_measurement_temperature 299(2)
_cell_measurement_theta_max 18.68
_cell_measurement_theta_min 4.63
_cell_volume 3144.5(8)
_computing_cell_refinement
;
CAD-4/PC Software
;
_computing_data_collection
;
CAD-4/PC Software (Nonius, 1996)
;
_computing_data_reduction 'REDU4 (Stoe & Cie, 1987)'
_computing_molecular_graphics 'PLATON (Spek, 2003)'
_computing_publication_material SHELXL97
_computing_structure_refinement 'SHELXL97 (Sheldrick, 1997)'
_computing_structure_solution 'SHELXS97 (Sheldrick, 1997)'
_diffrn_ambient_temperature 299(2)
_diffrn_measured_fraction_theta_full 1.000
_diffrn_measured_fraction_theta_max 1.000
_diffrn_measurement_device_type 'Nonius CAD-4'
_diffrn_measurement_method \w/2\q
_diffrn_radiation_monochromator graphite
_diffrn_radiation_source 'fine-focus sealed tube'
_diffrn_radiation_type CuK\a
_diffrn_radiation_wavelength 1.54180
_diffrn_reflns_av_R_equivalents 0.0196
_diffrn_reflns_av_sigmaI/netI 0.0270
_diffrn_reflns_limit_h_max 35
_diffrn_reflns_limit_h_min -37
_diffrn_reflns_limit_k_max 2
_diffrn_reflns_limit_k_min -12
_diffrn_reflns_limit_l_max 12
_diffrn_reflns_limit_l_min 0
_diffrn_reflns_number 3477
_diffrn_reflns_theta_full 66.94
_diffrn_reflns_theta_max 66.94
_diffrn_reflns_theta_min 2.94
_diffrn_standards_decay_% 1
_diffrn_standards_interval_time 120
_diffrn_standards_number 3
_exptl_absorpt_coefficient_mu 2.890
_exptl_absorpt_correction_T_max 0.8690
_exptl_absorpt_correction_T_min 0.3260
_exptl_absorpt_correction_type psi-scan
_exptl_absorpt_process_details '(North et al., 1968)'
_exptl_crystal_colour yellow
_exptl_crystal_density_diffrn 1.563
_exptl_crystal_density_method 'not measured'
_exptl_crystal_description needle
_exptl_crystal_F_000 1512
_exptl_crystal_size_max 0.50
_exptl_crystal_size_mid 0.10
_exptl_crystal_size_min 0.05
_refine_diff_density_max 0.295
_refine_diff_density_min -0.742
_refine_ls_extinction_method none
_refine_ls_goodness_of_fit_ref 1.051
_refine_ls_hydrogen_treatment mixed
_refine_ls_matrix_type full
_refine_ls_number_parameters 221
_refine_ls_number_reflns 2798
_refine_ls_number_restraints 2
_refine_ls_restrained_S_all 1.051
_refine_ls_R_factor_all 0.0523
_refine_ls_R_factor_gt 0.0389
_refine_ls_shift/su_max 0.002
_refine_ls_shift/su_mean 0.000
_refine_ls_structure_factor_coef Fsqd
_refine_ls_weighting_details 'calc w=1/[\s^2^(Fo^2^)+(0.0708P)^2^+2.3429P] where P=(Fo^2^+2Fc^2^)/3'
_refine_ls_weighting_scheme calc
_refine_ls_wR_factor_gt 0.1074
_refine_ls_wR_factor_ref 0.1159
_reflns_number_gt 2319
_reflns_number_total 2798
_reflns_threshold_expression I>2\s(I)
_cod_data_source_file sa2012.cif
_cod_data_source_block I
_cod_original_sg_symbol_H-M 'C 2/c'
_cod_database_code 2209994
_cod_database_fobs_code 2209994

loop_
_symmetry_equiv_pos_as_xyz
'x, y, z'
'-x, y, -z+1/2'
'x+1/2, y+1/2, z'
'-x+1/2, y+1/2, -z+1/2'
'-x, -y, -z'
'x, -y, z-1/2'
'-x+1/2, -y+1/2, -z'
'x+1/2, -y+1/2, z-1/2'

loop_
_atom_site_type_symbol
_atom_site_label
_atom_site_fract_x
_atom_site_fract_y
_atom_site_fract_z
_atom_site_U_iso_or_equiv
_atom_site_adp_type
_atom_site_calc_flag
_atom_site_refinement_flags
_atom_site_occupancy
C C1 0.40451(9) 0.2533(3) 0.6722(3) 0.0436(6) Uani d . 1
C C2 0.36113(9) 0.2896(3) 0.6624(3) 0.0554(7) Uani d . 1
H H2 0.3477 0.2569 0.7249 0.066 Uiso calc R 1
C C3 0.33719(11) 0.3749(4) 0.5600(4) 0.0725(10) Uani d . 1
H H3 0.3082 0.3978 0.5565 0.087 Uiso calc R 1
C C4 0.35513(11) 0.4248(4) 0.4660(4) 0.0724(9) Uani d . 1
H H4 0.3387 0.4817 0.3995 0.087 Uiso calc R 1
C C5 0.39881(11) 0.3899(3) 0.4699(3) 0.0605(8) Uani d . 1
C C6 0.41924(14) 0.4331(4) 0.3736(4) 0.0805(11) Uani d . 1
H H6 0.4037 0.4866 0.3023 0.097 Uiso calc R 1
C C7 0.46150(15) 0.3966(4) 0.3849(4) 0.0871(12) Uani d . 1
H H7 0.4750 0.4246 0.3207 0.105 Uiso calc R 1
C C8 0.48497(12) 0.3176(3) 0.4916(3) 0.0637(8) Uani d . 1
H H8 0.5143 0.2954 0.4983 0.076 Uiso calc R 1
C C9 0.42398(9) 0.3059(3) 0.5742(3) 0.0442(6) Uani d . 1
C C10 0.37083(9) 0.0004(3) 0.8167(3) 0.0468(6) Uani d . 1
C C11 0.37360(11) -0.0968(4) 0.7264(3) 0.0628(8) Uani d . 1
H H11 0.3988 -0.1023 0.6965 0.075 Uiso calc R 1
C C12 0.33944(11) -0.1863(3) 0.6798(4) 0.0648(8) Uani d . 1
H H12 0.3411 -0.2526 0.6192 0.078 Uiso calc R 1
C C13 0.30317(11) -0.1742(3) 0.7255(4) 0.0614(8) Uani d . 1
C C14 0.29896(11) -0.0789(4) 0.8133(5) 0.0777(11) Uani d . 1
H H14 0.2734 -0.0735 0.8410 0.093 Uiso calc R 1
C C15 0.33344(10) 0.0100(3) 0.8608(4) 0.0655(8) Uani d . 1
H H15 0.3315 0.0755 0.9219 0.079 Uiso calc R 1
N N1 0.43226(7) 0.1686(2) 0.7663(2) 0.0455(5) Uani d . 1
N N2 0.46693(7) 0.2726(2) 0.5846(2) 0.0455(5) Uani d . 1
N N3 0.26619(12) -0.2688(4) 0.6761(4) 0.0890(10) Uani d . 1
O O1 0.45193(7) 0.0251(3) 0.9610(2) 0.0712(7) Uani d . 1
O O2 0.40087(8) 0.2072(3) 0.9628(2) 0.0743(7) Uani d . 1
O O3 0.27091(11) -0.3617(3) 0.6082(4) 0.1025(10) Uani d . 1
O O4 0.23188(13) -0.2467(4) 0.7030(6) 0.162(2) Uani d . 1
S S1 0.41644(2) 0.10887(8) 0.88615(6) 0.0525(2) Uani d . 1
Zn Zn1 0.5000 0.15567(5) 0.7500 0.04268(17) Uani d S 1
O O1W 0.5000 -0.0430(3) 0.7500 0.0674(8) Uani d SD 1
H H1W 0.5201(8) -0.093(3) 0.803(3) 0.081 Uiso d D 1

loop_
_atom_site_aniso_label
_atom_site_aniso_U_11
_atom_site_aniso_U_22
_atom_site_aniso_U_33
_atom_site_aniso_U_12
_atom_site_aniso_U_13
_atom_site_aniso_U_23
C1 0.0403(13) 0.0447(13) 0.0427(13) 0.0007(10) 0.0073(10) -0.0089(11)
C2 0.0436(15) 0.0559(16) 0.0663(18) 0.0033(13) 0.0153(13) -0.0060(14)
C3 0.0464(17) 0.066(2) 0.096(3) 0.0150(15) 0.0069(17) -0.0083(18)
C4 0.0597(19) 0.0619(19) 0.084(2) 0.0173(16) 0.0023(18) 0.0147(17)
C5 0.0663(19) 0.0493(15) 0.0581(18) 0.0082(14) 0.0061(15) 0.0078(13)
C6 0.091(3) 0.074(2) 0.072(2) 0.017(2) 0.018(2) 0.0349(18)
C7 0.101(3) 0.094(3) 0.076(2) 0.015(2) 0.041(2) 0.040(2)
C8 0.0660(19) 0.0677(19) 0.0645(19) 0.0087(15) 0.0302(16) 0.0205(15)
C9 0.0468(14) 0.0396(13) 0.0428(13) 0.0035(11) 0.0077(11) -0.0031(10)
C10 0.0407(13) 0.0577(15) 0.0435(13) 0.0015(11) 0.0144(11) 0.0059(11)
C11 0.0517(16) 0.085(2) 0.0600(18) -0.0054(16) 0.0291(14) -0.0129(16)
C12 0.066(2) 0.067(2) 0.0669(19) -0.0063(16) 0.0285(16) -0.0100(15)
C13 0.0561(17) 0.0557(17) 0.075(2) -0.0092(14) 0.0231(15) 0.0007(15)
C14 0.0537(18) 0.078(2) 0.115(3) -0.0089(17) 0.047(2) -0.018(2)
C15 0.0505(17) 0.0691(19) 0.086(2) -0.0028(15) 0.0334(16) -0.0169(17)
N1 0.0383(11) 0.0627(14) 0.0363(10) 0.0018(10) 0.0124(8) 0.0053(10)
N2 0.0499(12) 0.0458(12) 0.0424(11) 0.0039(10) 0.0161(9) 0.0035(9)
N3 0.079(2) 0.079(2) 0.116(3) -0.0255(18) 0.040(2) -0.012(2)
O1 0.0476(11) 0.119(2) 0.0435(11) -0.0012(12) 0.0073(9) 0.0260(12)
O2 0.0744(15) 0.0978(17) 0.0614(13) -0.0262(14) 0.0366(12) -0.0299(13)
O3 0.108(2) 0.0733(18) 0.131(3) -0.0284(16) 0.043(2) -0.0242(18)
O4 0.103(3) 0.163(4) 0.255(6) -0.077(3) 0.106(3) -0.092(4)
S1 0.0417(4) 0.0803(5) 0.0369(3) -0.0074(3) 0.0136(3) -0.0005(3)
Zn1 0.0388(3) 0.0515(3) 0.0368(3) 0.000 0.00968(19) 0.000
O1W 0.064(2) 0.069(2) 0.0620(19) 0.000 0.0076(15) 0.000

loop_
_atom_type_symbol
_atom_type_description
_atom_type_scat_dispersion_real
_atom_type_scat_dispersion_imag
_atom_type_scat_source
C C 0.0181 0.0091 'International Tables Vol C Tables 4.2.6.8 and 6.1.1.4'
H H 0.0000 0.0000 'International Tables Vol C Tables 4.2.6.8 and 6.1.1.4'
N N 0.0311 0.0180 'International Tables Vol C Tables 4.2.6.8 and 6.1.1.4'
O O 0.0492 0.0322 'International Tables Vol C Tables 4.2.6.8 and 6.1.1.4'
S S 0.3331 0.5567 'International Tables Vol C Tables 4.2.6.8 and 6.1.1.4'
Zn Zn -1.5491 0.6778 'International Tables Vol C Tables 4.2.6.8 and 6.1.1.4'

loop_
_geom_angle_atom_site_label_1
_geom_angle_atom_site_label_2
_geom_angle_atom_site_label_3
_geom_angle_site_symmetry_1
_geom_angle_site_symmetry_3
_geom_angle
_geom_angle_publ_flag
C2 C1 N1 . . 127.9(3) ?
C2 C1 C9 . . 117.6(3) ?
N1 C1 C9 . . 114.4(2) ?
C1 C2 C3 . . 121.1(3) ?
C1 C2 H2 . . 119.4 ?
C3 C2 H2 . . 119.4 ?
C4 C3 C2 . . 121.9(3) ?
C4 C3 H3 . . 119.1 ?
C2 C3 H3 . . 119.1 ?
C3 C4 C5 . . 119.5(3) ?
C3 C4 H4 . . 120.3 ?
C5 C4 H4 . . 120.3 ?
C6 C5 C4 . . 123.1(3) ?
C6 C5 C9 . . 117.2(3) ?
C4 C5 C9 . . 119.7(3) ?
C7 C6 C5 . . 119.7(3) ?
C7 C6 H6 . . 120.2 ?
C5 C6 H6 . . 120.2 ?
C6 C7 C8 . . 120.5(3) ?
C6 C7 H7 . . 119.7 ?
C8 C7 H7 . . 119.7 ?
N2 C8 C7 . . 122.2(3) ?
N2 C8 H8 . . 118.9 ?
C7 C8 H8 . . 118.9 ?
N2 C9 C5 . . 121.8(3) ?
N2 C9 C1 . . 118.0(2) ?
C5 C9 C1 . . 120.2(3) ?
C11 C10 C15 . . 120.1(3) ?
C11 C10 S1 . . 120.8(2) ?
C15 C10 S1 . . 119.0(2) ?
C10 C11 C12 . . 120.7(3) ?
C10 C11 H11 . . 119.7 ?
C12 C11 H11 . . 119.7 ?
C13 C12 C11 . . 117.7(3) ?
C13 C12 H12 . . 121.2 ?
C11 C12 H12 . . 121.2 ?
C14 C13 C12 . . 123.5(3) ?
C14 C13 N3 . . 118.2(3) ?
C12 C13 N3 . . 118.4(3) ?
C13 C14 C15 . . 118.8(3) ?
C13 C14 H14 . . 120.6 ?
C15 C14 H14 . . 120.6 ?
C10 C15 C14 . . 119.3(3) ?
C10 C15 H15 . . 120.3 ?
C14 C15 H15 . . 120.3 ?
C1 N1 S1 . . 120.38(18) ?
C1 N1 Zn1 . . 114.03(17) ?
S1 N1 Zn1 . . 124.86(12) ?
C8 N2 C9 . . 118.6(2) ?
C8 N2 Zn1 . . 124.8(2) ?
C9 N2 Zn1 . . 116.63(17) ?
O3 N3 O4 . . 123.1(4) ?
O3 N3 C13 . . 119.2(3) ?
O4 N3 C13 . . 117.7(4) ?
O1 S1 O2 . . 116.43(15) ?
O1 S1 N1 . . 106.07(12) ?
O2 S1 N1 . . 113.60(15) ?
O1 S1 C10 . . 105.10(15) ?
O2 S1 C10 . . 106.53(13) ?
N1 S1 C10 . . 108.58(12) ?
O1W Zn1 N2 . 2_656 124.48(6) ?
O1W Zn1 N2 . . 124.48(6) y
N2 Zn1 N2 2_656 . 111.04(12) y
O1W Zn1 N1 . . 93.44(6) y
N2 Zn1 N1 2_656 . 99.52(8) y
N2 Zn1 N1 . . 76.51(8) y
O1W Zn1 N1 . 2_656 93.44(6) ?
N2 Zn1 N1 2_656 2_656 76.51(8) ?
N2 Zn1 N1 . 2_656 99.52(9) ?
N1 Zn1 N1 . 2_656 173.12(12) y
Zn1 O1W H1W . . 125.7(16) ?

loop_
_geom_bond_atom_site_label_1
_geom_bond_atom_site_label_2
_geom_bond_site_symmetry_2
_geom_bond_distance
_geom_bond_publ_flag
C1 C2 . 1.386(4) ?
C1 N1 . 1.395(3) ?
C1 C9 . 1.430(4) ?
C2 C3 . 1.403(5) ?
C2 H2 . 0.9300 ?
C3 C4 . 1.355(5) ?
C3 H3 . 0.9300 ?
C4 C5 . 1.406(5) ?
C4 H4 . 0.9300 ?
C5 C6 . 1.402(5) ?
C5 C9 . 1.419(4) ?
C6 C7 . 1.349(6) ?
C6 H6 . 0.9300 ?
C7 C8 . 1.388(5) ?
C7 H7 . 0.9300 ?
C8 N2 . 1.331(4) ?
C8 H8 . 0.9300 ?
C9 N2 . 1.364(4) ?
C10 C11 . 1.377(4) ?
C10 C15 . 1.382(4) ?
C10 S1 . 1.781(3) ?
C11 C12 . 1.379(5) ?
C11 H11 . 0.9300 ?
C12 C13 . 1.360(5) ?
C12 H12 . 0.9300 ?
C13 C14 . 1.357(5) ?
C13 N3 . 1.477(4) ?
C14 C15 . 1.383(5) ?
C14 H14 . 0.9300 ?
C15 H15 . 0.9300 ?
N1 S1 . 1.583(2) ?
N1 Zn1 . 2.187(2) y
N2 Zn1 . 2.091(2) y
N3 O3 . 1.208(4) ?
N3 O4 . 1.209(5) ?
O1 S1 . 1.435(2) ?
O2 S1 . 1.443(2) ?
Zn1 O1W . 2.011(3) y
Zn1 N2 2_656 2.091(2) ?
Zn1 N1 2_656 2.187(2) ?
O1W H1W . 0.867(16) ?

loop_
_geom_hbond_atom_site_label_D
_geom_hbond_atom_site_label_H
_geom_hbond_atom_site_label_A
_geom_hbond_site_symmetry_A
_geom_hbond_distance_DH
_geom_hbond_distance_HA
_geom_hbond_distance_DA
_geom_hbond_angle_DHA
O1W H1W O1 5_657 0.867(16) 2.44(3) 2.935(2) 117(3)

loop_
_geom_torsion_atom_site_label_1
_geom_torsion_atom_site_label_2
_geom_torsion_atom_site_label_3
_geom_torsion_atom_site_label_4
_geom_torsion_site_symmetry_4
_geom_torsion
N1 C1 C2 C3 . -179.0(3)
C9 C1 C2 C3 . 0.0(4)
C1 C2 C3 C4 . 0.4(5)
C2 C3 C4 C5 . 0.5(6)
C3 C4 C5 C6 . 177.5(4)
C3 C4 C5 C9 . -1.7(5)
C4 C5 C6 C7 . 179.3(4)
C9 C5 C6 C7 . -1.5(6)
C5 C6 C7 C8 . -0.5(7)
C6 C7 C8 N2 . 1.4(7)
C6 C5 C9 N2 . 2.8(5)
C4 C5 C9 N2 . -177.9(3)
C6 C5 C9 C1 . -177.1(3)
C4 C5 C9 C1 . 2.1(4)
C2 C1 C9 N2 . 178.8(2)
N1 C1 C9 N2 . -2.1(3)
C2 C1 C9 C5 . -1.2(4)
N1 C1 C9 C5 . 177.9(2)
C15 C10 C11 C12 . -0.5(5)
S1 C10 C11 C12 . 175.6(3)
C10 C11 C12 C13 . 0.4(5)
C11 C12 C13 C14 . 0.3(6)
C11 C12 C13 N3 . 179.7(3)
C12 C13 C14 C15 . -0.9(6)
N3 C13 C14 C15 . 179.7(4)
C11 C10 C15 C14 . -0.1(5)
S1 C10 C15 C14 . -176.2(3)
C13 C14 C15 C10 . 0.8(6)
C2 C1 N1 S1 . -4.4(4)
C9 C1 N1 S1 . 176.57(18)
C2 C1 N1 Zn1 . -175.1(2)
C9 C1 N1 Zn1 . 5.9(3)
C7 C8 N2 C9 . -0.2(5)
C7 C8 N2 Zn1 . -179.1(3)
C5 C9 N2 C8 . -2.0(4)
C1 C9 N2 C8 . 178.0(3)
C5 C9 N2 Zn1 . 177.0(2)
C1 C9 N2 Zn1 . -3.0(3)
C14 C13 N3 O3 . -173.1(4)
C12 C13 N3 O3 . 7.5(6)
C14 C13 N3 O4 . 9.0(7)
C12 C13 N3 O4 . -170.4(5)
C1 N1 S1 O1 . 178.7(2)
Zn1 N1 S1 O1 . -11.6(2)
C1 N1 S1 O2 . -52.1(2)
Zn1 N1 S1 O2 . 117.56(16)
C1 N1 S1 C10 . 66.2(2)
Zn1 N1 S1 C10 . -124.11(15)
C11 C10 S1 O1 . -62.6(3)
C15 C10 S1 O1 . 113.6(3)
C11 C10 S1 O2 . 173.3(3)
C15 C10 S1 O2 . -10.5(3)
C11 C10 S1 N1 . 50.6(3)
C15 C10 S1 N1 . -133.3(3)
C8 N2 Zn1 O1W . -91.6(3)
C9 N2 Zn1 O1W . 89.46(18)
C8 N2 Zn1 N2 2_656 88.4(3)
C9 N2 Zn1 N2 2_656 -90.54(18)
C8 N2 Zn1 N1 . -176.5(3)
C9 N2 Zn1 N1 . 4.62(18)
C8 N2 Zn1 N1 2_656 9.3(3)
C9 N2 Zn1 N1 2_656 -169.64(18)
C1 N1 Zn1 O1W . -130.31(17)
S1 N1 Zn1 O1W . 59.45(15)
C1 N1 Zn1 N2 2_656 103.87(18)
S1 N1 Zn1 N2 2_656 -66.36(17)
C1 N1 Zn1 N2 . -5.64(17)
S1 N1 Zn1 N2 . -175.88(17)
C1 N1 Zn1 N1 2_656 49.69(17)
S1 N1 Zn1 N1 2_656 -120.55(15)
